data_4313531
loop_
_publ_author_name
'David Amantia'
'Clayton Price'
'Michelle A. Shipman'
'Mark R. J. Elsegood'
'William Clegg'
'Andrew Houlton'

_publ_section_title
;
 Minor Groove Site Coordination of Adenine by Platinum Group Metal Ions:
 Effects on Basicity, Base Pairing, and Electronic Structure
;
_journal_name_full 'Inorganic Chemistry'
_journal_page_first 3047
_journal_page_last 3056
_journal_paper_doi 10.1021/ic020657g
_journal_volume 42
_journal_year 2003
_chemical_formula_sum 'C10 H16 B Cl F4 N5 O0.5 Pt S2'
_chemical_formula_weight 595.75
_chemical_name_systematic
;
  ?
;
_space_group_IT_number 14
_symmetry_cell_setting monoclinic
_symmetry_space_group_name_Hall '-P 2ybc'
_symmetry_space_group_name_H-M 'P 1 21/c 1'
_atom_sites_solution_hydrogens geom
_atom_sites_solution_primary heavy
_atom_sites_solution_secondary difmap
_audit_creation_method SHELXL-97
_cell_angle_alpha 90.00
_cell_angle_beta 90.188(2)
_cell_angle_gamma 90.00
_cell_formula_units_Z 8
_cell_length_a 13.2833(11)
_cell_length_b 30.410(3)
_cell_length_c 8.5297(7)
_cell_measurement_reflns_used 21151
_cell_measurement_temperature 160(2)
_cell_measurement_theta_max 28.52
_cell_measurement_theta_min 2.39
_cell_volume 3445.5(5)
_computing_cell_refinement 'Bruker SAINT'
_computing_data_collection 'Bruker SMART'
_computing_data_reduction 'Bruker SAINT'
_computing_molecular_graphics 'Bruker SHELXTL'
_computing_publication_material 'SHELXTL and local programs'
_computing_structure_refinement 'Bruker SHELXTL'
_computing_structure_solution 'Bruker SHELXTL'
_diffrn_ambient_temperature 160(2)
_diffrn_measured_fraction_theta_full 0.997
_diffrn_measured_fraction_theta_max 0.997
_diffrn_measurement_device_type 'Bruker SMART CCD diffractometer'
_diffrn_measurement_method '\w rotation with narrow frames'
_diffrn_radiation_monochromator graphite
_diffrn_radiation_source 'fine-focus sealed tube'
_diffrn_radiation_type MoK\a
_diffrn_radiation_wavelength 0.71073
_diffrn_reflns_av_R_equivalents 0.1081
_diffrn_reflns_av_sigmaI/netI 0.0640
_diffrn_reflns_limit_h_max 16
_diffrn_reflns_limit_h_min -16
_diffrn_reflns_limit_k_max 37
_diffrn_reflns_limit_k_min -37
_diffrn_reflns_limit_l_max 10
_diffrn_reflns_limit_l_min -10
_diffrn_reflns_number 26670
_diffrn_reflns_theta_full 26.00
_diffrn_reflns_theta_max 26.00
_diffrn_reflns_theta_min 1.34
_diffrn_standards_decay_% 0
_diffrn_standards_number 0
_exptl_absorpt_coefficient_mu 8.589
_exptl_absorpt_correction_T_max 0.307
_exptl_absorpt_correction_T_min 0.254
_exptl_absorpt_correction_type empirical
_exptl_crystal_colour colourless
_exptl_crystal_density_diffrn 2.297
_exptl_crystal_density_method 'not measured'
_exptl_crystal_description block
_exptl_crystal_F_000 2264
_exptl_crystal_size_max 0.22
_exptl_crystal_size_mid 0.22
_exptl_crystal_size_min 0.18
_refine_diff_density_max 3.040
_refine_diff_density_min -2.778
_refine_diff_density_rms 0.339
_refine_ls_extinction_coef 0.0029(2)
_refine_ls_extinction_expression Fc^*^=kFc[1+0.001xFc^2^\l^3^/sin(2\q)]^-1/4^
_refine_ls_extinction_method SHELXL
_refine_ls_goodness_of_fit_ref 1.081
_refine_ls_hydrogen_treatment mixed
_refine_ls_matrix_type full
_refine_ls_number_parameters 463
_refine_ls_number_reflns 6772
_refine_ls_number_restraints 466
_refine_ls_restrained_S_all 1.049
_refine_ls_R_factor_all 0.0892
_refine_ls_R_factor_gt 0.0800
_refine_ls_shift/su_max 0.002
_refine_ls_shift/su_mean 0.000
_refine_ls_structure_factor_coef Fsqd
_refine_ls_weighting_details 'calc w=1/[\s^2^(Fo^2^)+(0.0904P)^2^+95.1168P] where P=(Fo^2^+2Fc^2^)/3'
_refine_ls_weighting_scheme calc
_refine_ls_wR_factor_gt 0.1843
_refine_ls_wR_factor_ref 0.1933
_reflns_number_gt 6009
_reflns_number_total 6772
_reflns_threshold_expression >2sigma(I)
_cod_data_source_file ic020657g_3.cif
_cod_data_source_block 2
_cod_original_cell_volume 3445.6(5)
_cod_original_formula_sum 'C10 H16 B Cl F4 N5 O0.50 Pt S2'
_cod_database_code 4313531

loop_
_symmetry_equiv_pos_as_xyz
'x, y, z'
'-x, y+1/2, -z+1/2'
'-x, -y, -z'
'x, -y-1/2, z-1/2'

loop_
_atom_site_label
_atom_site_type_symbol
_atom_site_fract_x
_atom_site_fract_y
_atom_site_fract_z
_atom_site_U_iso_or_equiv
_atom_site_adp_type
_atom_site_occupancy
_atom_site_symmetry_multiplicity
_atom_site_calc_flag
_atom_site_refinement_flags
_atom_site_disorder_assembly
_atom_site_disorder_group
Pt1 Pt 1.08760(5) 0.87141(2) 0.64635(9) 0.0322(2) Uani 1 1 d U . .
Cl1 Cl 1.1382(3) 0.91450(15) 0.4378(5) 0.0357(9) Uani 1 1 d U . .
N1 N 0.8480(11) 0.9650(5) 0.6437(18) 0.033(3) Uani 1 1 d U . .
C2 C 0.9206(15) 0.9363(6) 0.610(2) 0.039(4) Uani 1 1 d U . .
H2 H 0.9261 0.9272 0.5042 0.046 Uiso 1 1 calc R . .
N3 N 0.9864(12) 0.9191(5) 0.7123(17) 0.033(3) Uani 1 1 d U . .
C4 C 0.9699(12) 0.9326(5) 0.865(2) 0.029(3) Uani 1 1 d U . .
C5 C 0.8990(13) 0.9616(6) 0.914(2) 0.033(3) Uani 1 1 d U . .
C6 C 0.8333(14) 0.9786(7) 0.793(2) 0.037(4) Uani 1 1 d U . .
N6 N 0.7631(11) 1.0073(5) 0.8248(17) 0.035(3) Uani 1 1 d U . .
H6A H 0.7252 1.0179 0.7489 0.042 Uiso 1 1 calc R . .
H6B H 0.7536 1.0160 0.9221 0.042 Uiso 1 1 calc R . .
N7 N 0.9025(13) 0.9692(5) 1.0718(17) 0.036(3) Uani 1 1 d U . .
C8 C 0.9806(16) 0.9438(7) 1.120(2) 0.043(4) Uani 1 1 d U . .
H8 H 1.0018 0.9412 1.2257 0.051 Uiso 1 1 calc R . .
N9 N 1.0258(12) 0.9220(5) 0.9962(17) 0.036(3) Uani 1 1 d U . .
C10 C 1.1177(14) 0.8973(6) 1.018(2) 0.036(3) Uani 1 1 d U . .
H10A H 1.1492 0.9058 1.1185 0.043 Uiso 1 1 calc R . .
H10B H 1.1653 0.9049 0.9326 0.043 Uiso 1 1 calc R . .
C11 C 1.0987(16) 0.8475(6) 1.016(2) 0.040(4) Uani 1 1 d U . .
H11A H 1.0587 0.8397 1.1101 0.048 Uiso 1 1 calc R . .
H11B H 1.1642 0.8321 1.0249 0.048 Uiso 1 1 calc R . .
S12 S 1.0333(3) 0.82774(16) 0.8431(6) 0.0404(10) Uani 1 1 d U . .
C13 C 1.0934(18) 0.7753(7) 0.806(3) 0.050(4) Uani 1 1 d U . .
H13A H 1.0982 0.7582 0.9046 0.060 Uiso 1 1 calc R . .
H13B H 1.0529 0.7581 0.7299 0.060 Uiso 1 1 calc R . .
C14 C 1.2007(17) 0.7835(6) 0.739(3) 0.046(4) Uani 1 1 d U . .
H14A H 1.2324 0.7551 0.7117 0.055 Uiso 1 1 calc R . .
H14B H 1.2431 0.7981 0.8192 0.055 Uiso 1 1 calc R . .
S15 S 1.1929(4) 0.81765(16) 0.5670(6) 0.0407(10) Uani 1 1 d U . .
C16 C 1.3211(14) 0.8397(7) 0.571(3) 0.049(5) Uani 1 1 d U . .
H16A H 1.3368 0.8506 0.6762 0.073 Uiso 1 1 calc R . .
H16B H 1.3264 0.8640 0.4954 0.073 Uiso 1 1 calc R . .
H16C H 1.3688 0.8165 0.5424 0.073 Uiso 1 1 calc R . .
Pt1A Pt 0.60949(5) 0.89001(2) 0.84798(9) 0.0316(2) Uani 1 1 d U . .
Cl1A Cl 0.6360(3) 0.93589(15) 1.0595(5) 0.0353(9) Uani 1 1 d U . .
N1A N 0.3278(10) 0.9577(5) 0.8569(18) 0.035(3) Uani 1 1 d U . .
C2A C 0.4097(14) 0.9355(6) 0.883(2) 0.035(3) Uani 1 1 d U . .
H2A H 0.4185 0.9255 0.9876 0.042 Uiso 1 1 calc R . .
N3A N 0.4838(12) 0.9247(5) 0.7833(17) 0.034(3) Uani 1 1 d U . .
C4A C 0.4646(12) 0.9370(5) 0.6358(19) 0.030(3) Uani 1 1 d U . .
C5A C 0.3780(13) 0.9601(5) 0.5839(19) 0.028(3) Uani 1 1 d U . .
C6A C 0.3067(13) 0.9707(6) 0.708(2) 0.032(3) Uani 1 1 d U . .
N6A N 0.2260(12) 0.9954(5) 0.6764(17) 0.036(3) Uani 1 1 d U . .
H6A1 H 0.1856 1.0035 0.7528 0.043 Uiso 1 1 calc R . .
H6A2 H 0.2132 1.0036 0.5795 0.043 Uiso 1 1 calc R . .
N7A N 0.3791(13) 0.9694(5) 0.4285(17) 0.038(3) Uani 1 1 d U . .
C8A C 0.4639(14) 0.9529(6) 0.3814(19) 0.033(3) Uani 1 1 d U . .
H8A H 0.4855 0.9545 0.2755 0.039 Uiso 1 1 calc R . .
N9A N 0.5201(12) 0.9331(5) 0.4967(17) 0.034(3) Uani 1 1 d U . .
C10A C 0.6197(14) 0.9141(6) 0.482(2) 0.037(3) Uani 1 1 d U . .
H10C H 0.6611 0.9234 0.5728 0.045 Uiso 1 1 calc R . .
H10D H 0.6518 0.9260 0.3861 0.045 Uiso 1 1 calc R . .
C11A C 0.6200(15) 0.8645(6) 0.473(2) 0.038(3) Uani 1 1 d U . .
H11C H 0.6891 0.8540 0.4510 0.046 Uiso 1 1 calc R . .
H11D H 0.5756 0.8547 0.3865 0.046 Uiso 1 1 calc R . .
S12A S 0.5770(3) 0.84110(14) 0.6546(6) 0.0339(8) Uani 1 1 d U . .
C13A C 0.6728(15) 0.7991(6) 0.690(2) 0.039(3) Uani 1 1 d U . .
H13C H 0.6466 0.7779 0.7679 0.047 Uiso 1 1 calc R . .
H13D H 0.6844 0.7828 0.5912 0.047 Uiso 1 1 calc R . .
C14A C 0.7677(15) 0.8160(7) 0.746(2) 0.042(4) Uani 1 1 d U . .
H14C H 0.8018 0.8318 0.6592 0.050 Uiso 1 1 calc R . .
H14D H 0.8113 0.7911 0.7775 0.050 Uiso 1 1 calc R . .
S15A S 0.7520(3) 0.85352(16) 0.9128(6) 0.0386(10) Uani 1 1 d U . .
C16A C 0.7155(18) 0.8163(7) 1.068(2) 0.048(5) Uani 1 1 d U . .
H16D H 0.6557 0.7997 1.0359 0.072 Uiso 1 1 calc R . .
H16E H 0.7003 0.8332 1.1631 0.072 Uiso 1 1 calc R . .
H16F H 0.7708 0.7958 1.0900 0.072 Uiso 1 1 calc R . .
B1 B 0.3851(13) 0.8309(6) 0.1224(19) 0.072(5) Uani 1 1 d DU . .
F1 F 0.3015(18) 0.8157(10) 0.201(3) 0.079(7) Uani 0.63(3) 1 d PDU A 1
F2 F 0.456(2) 0.7978(12) 0.124(5) 0.146(12) Uani 0.63(3) 1 d PDU A 1
F3 F 0.428(3) 0.8671(9) 0.189(3) 0.106(9) Uani 0.63(3) 1 d PDU A 1
F4 F 0.355(2) 0.8411(10) -0.027(2) 0.078(7) Uani 0.63(3) 1 d PDU A 1
F1X F 0.333(3) 0.7963(12) 0.185(6) 0.094(14) Uiso 0.37(3) 1 d PDU A 2
F2X F 0.480(2) 0.8313(18) 0.188(6) 0.109(13) Uiso 0.37(3) 1 d PDU A 2
F3X F 0.342(4) 0.8710(10) 0.157(6) 0.104(14) Uiso 0.37(3) 1 d PDU A 2
F4X F 0.390(4) 0.8261(16) -0.037(3) 0.090(14) Uiso 0.37(3) 1 d PDU A 2
B2 B 0.8889(18) 0.8063(7) 0.380(2) 0.038(4) Uani 1 1 d U . .
F5 F 0.9345(10) 0.8002(5) 0.2355(16) 0.057(3) Uani 1 1 d U . .
F6 F 0.8728(10) 0.8494(4) 0.4112(17) 0.057(3) Uani 1 1 d U . .
F7 F 0.8004(9) 0.7833(4) 0.3888(13) 0.046(3) Uani 1 1 d U . .
F8 F 0.9566(10) 0.7884(5) 0.4978(16) 0.060(3) Uani 1 1 d U . .
O1W O 0.5080(17) 0.7606(9) 0.412(3) 0.095(7) Uani 1 1 d . . .

loop_
_atom_site_aniso_label
_atom_site_aniso_U_11
_atom_site_aniso_U_22
_atom_site_aniso_U_33
_atom_site_aniso_U_23
_atom_site_aniso_U_13
_atom_site_aniso_U_12
Pt1 0.0350(3) 0.0320(4) 0.0296(3) -0.0006(3) -0.0036(3) 0.0020(2)
Cl1 0.039(2) 0.046(2) 0.0229(19) 0.0049(17) 0.0013(16) -0.0031(18)
N1 0.039(7) 0.036(7) 0.022(5) -0.002(6) -0.013(6) 0.005(5)
C2 0.047(9) 0.042(9) 0.027(7) 0.003(6) -0.007(6) 0.010(6)
N3 0.040(7) 0.033(6) 0.025(5) 0.005(5) -0.004(5) 0.001(5)
C4 0.027(6) 0.035(8) 0.024(5) 0.001(6) -0.005(5) -0.001(5)
C5 0.031(7) 0.042(8) 0.026(6) -0.002(6) -0.006(5) -0.002(5)
C6 0.032(8) 0.049(10) 0.031(7) -0.003(7) -0.009(6) 0.005(6)
N6 0.045(8) 0.039(8) 0.021(7) 0.006(6) -0.002(6) 0.007(6)
N7 0.042(8) 0.039(8) 0.028(6) -0.003(6) 0.001(6) 0.000(6)
C8 0.052(10) 0.050(10) 0.026(7) -0.006(7) 0.003(6) 0.014(7)
N9 0.038(7) 0.044(7) 0.026(6) 0.003(6) 0.000(5) 0.007(5)
C10 0.030(8) 0.049(8) 0.029(8) 0.015(6) 0.005(6) 0.010(6)
C11 0.046(10) 0.043(7) 0.030(6) 0.009(6) -0.003(7) 0.013(7)
S12 0.034(2) 0.048(2) 0.039(2) 0.011(2) -0.002(2) -0.0017(18)
C13 0.060(10) 0.039(7) 0.052(10) 0.007(6) -0.008(8) -0.004(8)
C14 0.055(9) 0.031(8) 0.050(10) -0.005(6) -0.007(8) 0.013(7)
S15 0.037(2) 0.039(2) 0.045(3) -0.007(2) -0.006(2) 0.0037(19)
C16 0.028(6) 0.052(11) 0.066(14) -0.008(9) 0.000(8) 0.010(7)
Pt1A 0.0356(3) 0.0323(4) 0.0268(3) -0.0005(3) -0.0035(3) 0.0021(2)
Cl1A 0.042(2) 0.041(2) 0.0227(18) -0.0073(16) -0.0007(16) -0.0018(18)
N1A 0.033(6) 0.052(8) 0.021(5) 0.005(6) -0.001(6) 0.002(5)
C2A 0.043(8) 0.035(8) 0.027(7) 0.001(6) 0.005(6) 0.005(6)
N3A 0.042(7) 0.039(7) 0.021(5) 0.002(5) 0.000(4) 0.008(5)
C4A 0.036(7) 0.033(7) 0.019(5) 0.002(6) -0.010(5) 0.003(6)
C5A 0.032(7) 0.031(8) 0.020(5) 0.004(6) 0.001(5) 0.001(6)
C6A 0.031(7) 0.042(9) 0.024(6) 0.004(6) -0.001(5) -0.003(6)
N6A 0.043(8) 0.043(8) 0.021(7) 0.000(6) -0.004(6) 0.013(6)
N7A 0.043(7) 0.047(8) 0.023(6) 0.005(6) -0.004(5) 0.010(6)
C8A 0.042(8) 0.038(9) 0.019(6) 0.010(6) -0.005(5) 0.004(6)
N9A 0.037(7) 0.044(8) 0.019(5) 0.003(6) -0.006(5) 0.009(6)
C10A 0.035(7) 0.048(8) 0.029(8) 0.012(7) -0.004(6) 0.008(7)
C11A 0.037(9) 0.046(8) 0.032(6) -0.001(6) -0.008(7) 0.014(7)
S12A 0.037(2) 0.035(2) 0.0291(19) -0.0054(18) -0.0042(18) 0.0010(16)
C13A 0.056(9) 0.025(7) 0.037(9) 0.000(5) 0.014(7) 0.012(6)
C14A 0.046(8) 0.042(9) 0.037(8) 0.012(6) 0.006(7) 0.022(7)
S15A 0.033(2) 0.038(2) 0.045(3) -0.0015(19) -0.0052(18) 0.0044(18)
C16A 0.067(14) 0.046(11) 0.032(8) 0.006(7) -0.015(8) 0.012(9)
B1 0.061(11) 0.074(12) 0.080(11) 0.003(10) -0.019(9) -0.014(8)
F1 0.083(13) 0.099(19) 0.054(11) -0.006(12) -0.010(10) -0.027(12)
F2 0.120(19) 0.16(2) 0.16(3) 0.00(2) -0.001(19) 0.059(17)
F3 0.13(2) 0.124(15) 0.068(14) -0.010(13) -0.022(14) -0.063(13)
F4 0.100(19) 0.077(16) 0.057(9) -0.012(10) -0.007(10) -0.031(13)
B2 0.053(10) 0.041(8) 0.018(7) 0.005(7) -0.015(7) -0.001(7)
F5 0.050(7) 0.073(9) 0.048(6) 0.003(6) 0.011(5) 0.010(6)
F6 0.062(8) 0.035(5) 0.076(9) 0.002(5) 0.004(6) 0.003(5)
F7 0.050(6) 0.050(6) 0.038(6) -0.001(5) -0.006(5) -0.003(5)
F8 0.048(7) 0.079(9) 0.053(7) 0.006(7) -0.017(6) 0.018(6)
O1W 0.083(14) 0.115(19) 0.085(16) -0.019(14) -0.017(12) 0.016(13)

loop_
_atom_type_symbol
_atom_type_description
_atom_type_scat_dispersion_real
_atom_type_scat_dispersion_imag
_atom_type_scat_source
C C 0.0033 0.0016 'International Tables Vol C Tables 4.2.6.8 and 6.1.1.4'
H H 0.0000 0.0000 'International Tables Vol C Tables 4.2.6.8 and 6.1.1.4'
B B 0.0013 0.0007 'International Tables Vol C Tables 4.2.6.8 and 6.1.1.4'
N N 0.0061 0.0033 'International Tables Vol C Tables 4.2.6.8 and 6.1.1.4'
F F 0.0171 0.0103 'International Tables Vol C Tables 4.2.6.8 and 6.1.1.4'
S S 0.1246 0.1234 'International Tables Vol C Tables 4.2.6.8 and 6.1.1.4'
Cl Cl 0.1484 0.1585 'International Tables Vol C Tables 4.2.6.8 and 6.1.1.4'
Pt Pt -1.7033 8.3905 'International Tables Vol C Tables 4.2.6.8 and 6.1.1.4'
O O 0.0106 0.0060 'International Tables Vol C Tables 4.2.6.8 and 6.1.1.4'

loop_
_geom_angle_atom_site_label_1
_geom_angle_atom_site_label_2
_geom_angle_atom_site_label_3
_geom_angle
_geom_angle_site_symmetry_1
_geom_angle_site_symmetry_3
_geom_angle_publ_flag
Cl1 Pt1 N3 90.1(4) . . ?
Cl1 Pt1 S12 177.47(18) . . ?
Cl1 Pt1 S15 89.88(18) . . ?
N3 Pt1 S12 90.1(4) . . ?
N3 Pt1 S15 177.3(4) . . ?
S12 Pt1 S15 89.81(19) . . ?
C2 N1 C6 120.5(15) . . ?
N1 C2 N3 126.1(17) . . ?
Pt1 N3 C2 121.6(13) . . ?
Pt1 N3 C4 124.8(11) . . ?
C2 N3 C4 113.1(15) . . ?
N3 C4 C5 126.3(15) . . ?
N3 C4 N9 127.5(15) . . ?
C5 C4 N9 106.0(15) . . ?
C4 C5 C6 115.8(16) . . ?
C4 C5 N7 113.0(16) . . ?
C6 C5 N7 131.2(18) . . ?
N1 C6 C5 118.2(17) . . ?
N1 C6 N6 120.2(16) . . ?
C5 C6 N6 121.6(17) . . ?
C5 N7 C8 102.8(15) . . ?
N7 C8 N9 112.2(16) . . ?
C4 N9 C8 105.8(15) . . ?
C4 N9 C10 132.5(16) . . ?
C8 N9 C10 121.5(16) . . ?
N9 C10 C11 111.9(16) . . ?
C10 C11 S12 114.1(12) . . ?
Pt1 S12 C11 104.9(7) . . ?
Pt1 S12 C13 104.2(8) . . ?
C11 S12 C13 102.9(10) . . ?
S12 C13 C14 109.1(14) . . ?
C13 C14 S15 110.0(14) . . ?
Pt1 S15 C14 102.0(7) . . ?
Pt1 S15 C16 107.8(7) . . ?
C14 S15 C16 98.5(11) . . ?
Cl1A Pt1A N3A 91.2(4) . . ?
Cl1A Pt1A S12A 175.19(17) . . ?
Cl1A Pt1A S15A 88.87(17) . . ?
N3A Pt1A S12A 89.4(5) . . ?
N3A Pt1A S15A 177.6(5) . . ?
S12A Pt1A S15A 90.76(17) . . ?
C2A N1A C6A 118.7(16) . . ?
N1A C2A N3A 129.4(17) . . ?
Pt1A N3A C2A 123.6(12) . . ?
Pt1A N3A C4A 123.4(12) . . ?
C2A N3A C4A 112.9(15) . . ?
N3A C4A C5A 125.8(16) . . ?
N3A C4A N9A 132.3(15) . . ?
C5A C4A N9A 101.8(13) . . ?
C4A C5A C6A 114.3(15) . . ?
C4A C5A N7A 113.4(15) . . ?
C6A C5A N7A 132.2(16) . . ?
N1A C6A C5A 118.8(16) . . ?
N1A C6A N6A 120.9(16) . . ?
C5A C6A N6A 120.2(16) . . ?
C5A N7A C8A 103.6(14) . . ?
N7A C8A N9A 114.7(15) . . ?
C4A N9A C8A 106.5(14) . . ?
C4A N9A C10A 126.1(14) . . ?
C8A N9A C10A 127.3(15) . . ?
N9A C10A C11A 113.9(16) . . ?
C10A C11A S12A 110.6(13) . . ?
Pt1A S12A C11A 107.9(7) . . ?
Pt1A S12A C13A 102.0(7) . . ?
C11A S12A C13A 101.3(9) . . ?
S12A C13A C14A 114.4(13) . . ?
C13A C14A S15A 112.0(13) . . ?
Pt1A S15A C14A 102.3(6) . . ?
Pt1A S15A C16A 105.1(8) . . ?
C14A S15A C16A 102.2(10) . . ?
F1 B1 F2 107.7(18) . . ?
F1 B1 F3 113.7(19) . . ?
F1 B1 F4 107.3(16) . . ?
F2 B1 F3 107.4(18) . . ?
F2 B1 F4 112(2) . . ?
F3 B1 F4 109.1(16) . . ?
F1X B1 F2X 108(2) . . ?
F1X B1 F3X 113(2) . . ?
F1X B1 F4X 109(2) . . ?
F2X B1 F3X 106.3(19) . . ?
F2X B1 F4X 111(2) . . ?
F3X B1 F4X 109.2(19) . . ?
F5 B2 F6 111.9(17) . . ?
F5 B2 F7 110.9(16) . . ?
F5 B2 F8 107.0(18) . . ?
F6 B2 F7 110.3(19) . . ?
F6 B2 F8 109.0(16) . . ?
F7 B2 F8 107.5(16) . . ?

loop_
_geom_bond_atom_site_label_1
_geom_bond_atom_site_label_2
_geom_bond_distance
_geom_bond_site_symmetry_2
_geom_bond_publ_flag
Pt1 Cl1 2.311(4) . ?
Pt1 N3 2.058(16) . ?
Pt1 S12 2.260(5) . ?
Pt1 S15 2.257(5) . ?
N1 C2 1.33(2) . ?
N1 C6 1.36(2) . ?
C2 N3 1.34(2) . ?
N3 C4 1.38(2) . ?
C4 C5 1.35(2) . ?
C4 N9 1.38(2) . ?
C5 C6 1.44(2) . ?
C5 N7 1.37(2) . ?
C6 N6 1.31(2) . ?
N7 C8 1.36(3) . ?
C8 N9 1.38(2) . ?
N9 C10 1.44(2) . ?
C10 C11 1.54(3) . ?
C11 S12 1.81(2) . ?
S12 C13 1.81(2) . ?
C13 C14 1.56(3) . ?
C14 S15 1.80(2) . ?
S15 C16 1.83(2) . ?
Pt1A Cl1A 2.307(4) . ?
Pt1A N3A 2.049(15) . ?
Pt1A S12A 2.261(4) . ?
Pt1A S15A 2.261(5) . ?
N1A C2A 1.30(2) . ?
N1A C6A 1.36(2) . ?
C2A N3A 1.34(2) . ?
N3A C4A 1.34(2) . ?
C4A C5A 1.42(2) . ?
C4A N9A 1.40(2) . ?
C5A C6A 1.46(2) . ?
C5A N7A 1.36(2) . ?
C6A N6A 1.33(2) . ?
N7A C8A 1.30(2) . ?
C8A N9A 1.37(2) . ?
N9A C10A 1.45(2) . ?
C10A C11A 1.51(3) . ?
C11A S12A 1.80(2) . ?
S12A C13A 1.828(19) . ?
C13A C14A 1.44(3) . ?
C14A S15A 1.84(2) . ?
S15A C16A 1.81(2) . ?
B1 F1 1.379(16) . ?
B1 F2 1.380(16) . ?
B1 F3 1.366(16) . ?
B1 F4 1.372(16) . ?
B1 F1X 1.369(17) . ?
B1 F2X 1.378(17) . ?
B1 F3X 1.379(17) . ?
B1 F4X 1.372(17) . ?
B2 F5 1.39(2) . ?
B2 F6 1.35(3) . ?
B2 F7 1.37(3) . ?
B2 F8 1.45(2) . ?
